data_7100511
loop_
_publ_author_name
'Lee, Ting-Yu'
'Wooten, Alfred J.'
'Luci, Jeffery J.'
'Swenson, Dale C.'
'Messerle, Louis'

_publ_section_title
;
Four-electron reduction of dinitrogen during solution
disproportion-ation of the organodimetallic (n-C5Me4R)2Ta2(\m-Cl)4
(R = Me, Et) to a new \m-n1,n1-N2 complex and odd electron organotrimetallic
cluster
;
_journal_name_full 'Chemical Communications'
_journal_paper_doi 10.1039/b508148c
_journal_year 2005
_chemical_formula_sum 'C44 H68 Cl10 Ta4'
_chemical_formula_weight 1675.28
_space_group_IT_number 19
_symmetry_cell_setting orthorhombic
_symmetry_space_group_name_Hall 'P 2ac 2ab'
_symmetry_space_group_name_H-M 'P 21 21 21'
_cell_angle_alpha 90.00
_cell_angle_beta 90.00
_cell_angle_gamma 90.00
_cell_formula_units_Z 4
_cell_length_a 19.223(4)
_cell_length_b 21.597(4)
_cell_length_c 12.671(3)
_cell_measurement_temperature 210(2)
_cell_volume 5260.5(19)
_diffrn_ambient_temperature 210(2)
_exptl_crystal_density_diffrn 2.115
_refine_ls_R_factor_obs 0.0259
_refine_ls_wR_factor_obs 0.0602
_cod_depositor_comments
;
The following automatic conversions were performed:
'_symmetry_cell_setting' value 'Orthorhombic' changed to 'orthorhombic'
according to '/home/saulius/struct/CIF-dictionaries/cif_core.dic'
dictionary named 'cif_core.dic' version 2.4.1 from 2010-06-29.

Automatic conversion script
Id: cif_fix_enum 1527 2010-12-29 10:47:43Z saulius 
;
_cod_database_code 7100511

loop_
_symmetry_equiv_pos_as_xyz
'x, y, z'
'-x+1/2, -y, z+1/2'
'x+1/2, -y+1/2, -z'
'-x, y+1/2, -z+1/2'

loop_
_atom_site_aniso_label
_atom_site_aniso_U_11
_atom_site_aniso_U_22
_atom_site_aniso_U_33
_atom_site_aniso_U_23
_atom_site_aniso_U_13
_atom_site_aniso_U_12
Ta1 0.0258(2) 0.0240(2) 0.0273(2) 0.0003(2) -0.0004(2) 0.0004(2)
Ta2 0.0260(2) 0.0363(2) 0.0254(2) 0.0012(2) -0.0002(2) 0.0017(2)
Ta3 0.0386(2) 0.0265(2) 0.0249(2) 0.0007(2) 0.0012(2) 0.0039(2)
Cl1 0.0319(13) 0.0515(15) 0.0276(11) -0.0040(11) -0.0007(11) -0.0018(12)
Cl2 0.049(2) 0.0421(14) 0.0410(15) 0.0031(12) 0.0006(13) -0.0115(12)
Cl3 0.0418(14) 0.0262(11) 0.0378(13) 0.0009(11) 0.0078(12) 0.0051(10)
Cl4 0.0396(14) 0.0272(12) 0.0485(15) 0.0046(12) 0.0025(12) 0.0037(10)
Cl5 0.0408(14) 0.0420(14) 0.0281(13) -0.0025(11) 0.0020(11) 0.0095(12)
Cl6 0.0383(13) 0.0442(14) 0.0328(13) -0.0077(11) -0.0056(11) 0.0022(12)
C11 0.037(6) 0.029(5) 0.072(8) -0.001(6) 0.033(6) -0.001(5)
C12 0.035(5) 0.039(6) 0.050(7) 0.006(5) 0.009(5) 0.007(5)
C13 0.038(6) 0.037(6) 0.031(5) -0.001(5) 0.006(5) -0.001(4)
C14 0.020(5) 0.037(5) 0.039(6) 0.008(4) 0.004(4) -0.006(4)
C15 0.030(6) 0.056(7) 0.043(6) -0.012(6) 0.006(5) -0.018(5)
C16 0.073(10) 0.033(7) 0.167(17) -0.020(8) 0.069(11) 0.008(6)
C17 0.038(8) 0.128(13) 0.074(9) 0.044(9) -0.003(7) 0.030(8)
C18 0.045(7) 0.064(8) 0.051(7) -0.012(6) 0.007(6) -0.022(6)
C19 0.060(8) 0.075(9) 0.050(7) 0.035(7) 0.003(7) 0.006(7)
C20 0.059(8) 0.121(13) 0.051(8) -0.040(8) 0.015(7) -0.032(9)
C2A 0.082(11) 0.191(20) 0.041(8) -0.030(10) 0.020(7) -0.040(12)
C21 0.017(5) 0.080(9) 0.074(8) 0.035(8) -0.019(6) -0.006(6)
C22 0.028(6) 0.093(10) 0.049(8) -0.009(7) -0.009(6) 0.015(7)
C23 0.047(7) 0.078(9) 0.052(8) -0.007(7) -0.012(6) 0.026(7)
C24 0.045(7) 0.055(7) 0.041(6) 0.011(6) -0.017(6) 0.009(6)
C25 0.030(6) 0.055(7) 0.038(6) 0.000(5) -0.015(5) -0.001(5)
C26 0.052(9) 0.163(17) 0.133(15) 0.050(14) -0.045(10) -0.071(11)
C27 0.052(9) 0.207(21) 0.056(9) -0.024(12) 0.010(7) 0.024(11)
C28 0.100(12) 0.075(10) 0.114(14) -0.024(10) -0.040(11) 0.051(9)
C29 0.078(10) 0.070(9) 0.068(10) 0.026(8) -0.012(8) -0.002(8)
C30 0.054(8) 0.075(9) 0.055(8) -0.020(7) -0.020(6) 0.023(7)
C3A 0.083(10) 0.075(9) 0.072(9) -0.005(8) -0.032(8) 0.004(8)
Ta4 0.0345(2) 0.0421(2) 0.0298(2) 0.0048(2) 0.0038(2) 0.0060(2)
Cl7 0.093(3) 0.080(2) 0.044(2) 0.004(2) 0.029(2) 0.026(2)
Cl8 0.079(2) 0.092(3) 0.060(2) 0.007(2) -0.033(2) -0.014(2)
Cl9 0.051(2) 0.057(2) 0.083(2) 0.030(2) 0.014(2) -0.0042(15)
Cl10 0.052(2) 0.060(2) 0.073(2) 0.018(2) 0.013(2) 0.025(2)
C41 0.042(6) 0.032(5) 0.031(5) 0.009(5) 0.000(4) -0.006(5)
C42 0.032(6) 0.049(6) 0.024(5) 0.000(5) 0.002(4) -0.001(5)
C43 0.065(8) 0.041(6) 0.022(5) 0.004(5) -0.004(5) 0.000(5)
C44 0.041(7) 0.053(7) 0.036(6) -0.001(5) 0.007(5) -0.005(5)
C45 0.034(6) 0.037(6) 0.027(5) -0.002(4) 0.008(4) -0.001(4)
C46 0.061(8) 0.037(6) 0.059(8) -0.009(6) -0.011(6) -0.004(6)
C47 0.039(7) 0.076(9) 0.064(9) 0.005(7) 0.014(6) 0.005(6)
C48 0.095(10) 0.035(6) 0.041(7) 0.001(5) 0.009(7) 0.016(6)
C49 0.065(9) 0.075(9) 0.052(8) -0.003(7) -0.007(7) -0.020(7)
C50 0.046(6) 0.054(7) 0.047(7) 0.009(6) 0.010(5) 0.006(6)
C5A 0.093(11) 0.078(10) 0.066(9) 0.005(8) 0.023(8) 0.002(9)

loop_
_atom_site_label
_atom_site_type_symbol
_atom_site_fract_x
_atom_site_fract_y
_atom_site_fract_z
_atom_site_U_iso_or_equiv
_atom_site_thermal_displace_type
_atom_site_occupancy
_atom_site_calc_flag
_atom_site_refinement_flags
_atom_site_disorder_group
Ta1 Ta -0.77867(2) -0.13268(2) -0.77263(3) 0.02573(9) Uani 1 d . .
Ta2 Ta -0.94168(2) -0.11155(2) -0.77063(3) 0.02924(10) Uani 1 d . .
Ta3 Ta -0.87147(2) -0.19331(2) -0.59242(3) 0.03000(10) Uani 1 d D .
Cl1 Cl -0.86600(13) -0.15547(12) -0.9093(2) 0.0370(6) Uani 1 d . .
Cl2 Cl -0.96448(14) -0.21894(12) -0.7179(2) 0.0440(6) Uani 1 d . .
Cl3 Cl -0.79151(13) -0.24247(10) -0.7200(2) 0.0352(5) Uani 1 d . .
Cl4 Cl -0.84562(13) -0.03520(10) -0.7646(2) 0.0384(6) Uani 1 d . .
Cl5 Cl -0.94232(13) -0.09819(11) -0.5765(2) 0.0369(6) Uani 1 d . .
Cl6 Cl -0.77166(13) -0.12262(12) -0.5782(2) 0.0384(6) Uani 1 d . .
C11 C -0.6723(5) -0.1729(5) -0.8484(10) 0.046(3) Uani 1 d . .
C12 C -0.6564(5) -0.1376(5) -0.7603(9) 0.041(3) Uani 1 d . .
C13 C -0.6764(5) -0.0743(5) -0.7802(8) 0.035(2) Uani 1 d . .
C14 C -0.7060(5) -0.0726(5) -0.8842(8) 0.032(2) Uani 1 d . .
C15 C -0.7035(5) -0.1325(5) -0.9267(9) 0.043(3) Uani 1 d . .
C16 C -0.6536(7) -0.2392(5) -0.8672(14) 0.091(6) Uani 1 d . .
H16A H -0.6056(20) -0.2418(7) -0.8901(93) 0.136 Uiso 1 calc R .
H16B H -0.6837(42) -0.2563(16) -0.9213(67) 0.136 Uiso 1 calc R .
H16C H -0.6594(59) -0.2624(12) -0.8023(26) 0.136 Uiso 1 calc R .
C17 C -0.6174(6) -0.1594(7) -0.6648(11) 0.080(5) Uani 1 d . .
H17A H -0.6256(43) -0.1311(26) -0.6067(26) 0.120 Uiso 1 calc R .
H17B H -0.5680(8) -0.1608(46) -0.6805(28) 0.120 Uiso 1 calc R .
H17C H -0.6334(38) -0.2005(20) -0.6454(49) 0.120 Uiso 1 calc R .
C18 C -0.6616(6) -0.0197(5) -0.7130(9) 0.053(3) Uani 1 d . .
H18A H -0.6186(23) -0.0004(22) -0.7359(41) 0.080 Uiso 1 calc R .
H18B H -0.6570(41) -0.0328(7) -0.6401(13) 0.080 Uiso 1 calc R .
H18C H -0.6995(21) 0.0098(17) -0.7190(49) 0.080 Uiso 1 calc R .
C19 C -0.7249(7) -0.0153(6) -0.9422(9) 0.062(4) Uani 1 d . .
H19A H -0.6829(7) 0.0058(22) -0.9648(60) 0.092 Uiso 1 calc R .
H19B H -0.7514(39) 0.0118(18) -0.8962(23) 0.092 Uiso 1 calc R .
H19C H -0.7527(38) -0.0259(7) -1.0035(39) 0.092 Uiso 1 calc R .
C20 C -0.7240(7) -0.1503(8) -1.0374(10) 0.077(5) Uani 1 d . .
H20A H -0.7634(7) -0.1248(8) -1.0602(10) 0.092 Uiso 1 calc R .
H20B H -0.7387(7) -0.1937(8) -1.0386(10) 0.092 Uiso 1 calc R .
C2A C -0.6633(8) -0.1411(10) -1.1131(10) 0.105(7) Uani 1 d . .
H2AA H -0.6750(28) -0.1585(55) -1.1814(32) 0.157 Uiso 1 calc R .
H2AB H -0.6224(20) -0.1618(51) -1.0853(52) 0.157 Uiso 1 calc R .
H2AC H -0.6538(43) -0.0973(10) -1.1207(79) 0.157 Uiso 1 calc R .
C21 C -1.0632(5) -0.1194(6) -0.8281(10) 0.057(4) Uani 1 d . .
C22 C -1.0568(6) -0.0694(7) -0.7526(10) 0.057(3) Uani 1 d . .
C23 C -1.0130(7) -0.0251(7) -0.7927(10) 0.059(4) Uani 1 d . .
C24 C -0.9925(6) -0.0449(6) -0.8946(9) 0.047(3) Uani 1 d . .
C25 C -1.0200(5) -0.1031(5) -0.9163(9) 0.041(3) Uani 1 d . .
C26 C -1.1080(7) -0.1758(9) -0.8240(15) 0.116(7) Uani 1 d . .
H26A H -1.1540(24) -0.1660(19) -0.8508(111) 0.174 Uiso 1 calc R .
H26B H -1.1118(62) -0.1900(40) -0.7516(20) 0.174 Uiso 1 calc R .
H26C H -1.0875(40) -0.2082(24) -0.8669(92) 0.174 Uiso 1 calc R .
C27 C -1.0981(8) -0.0668(10) -0.6511(11) 0.105(7) Uani 1 d . .
H27A H -1.1057(59) -0.1086(10) -0.6252(56) 0.158 Uiso 1 calc R .
H27B H -1.1426(30) -0.0471(57) -0.6641(26) 0.158 Uiso 1 calc R .
H27C H -1.0725(33) -0.0433(53) -0.5988(35) 0.158 Uiso 1 calc R .
C28 C -1.0016(8) 0.0386(7) -0.7431(14) 0.096(6) Uani 1 d . .
H28A H -1.0364(41) 0.0672(16) -0.7692(77) 0.145 Uiso 1 calc R .
H28B H -0.9556(27) 0.0536(26) -0.7616(80) 0.145 Uiso 1 calc R .
H28C H -1.0054(63) 0.0353(13) -0.6670(16) 0.145 Uiso 1 calc R .
C29 C -0.9503(7) -0.0062(6) -0.9726(11) 0.072(4) Uani 1 d . .
H29A H -0.9814(9) 0.0124(37) -1.0239(47) 0.108 Uiso 1 calc R .
H29B H -0.9171(36) -0.0325(11) -1.0087(57) 0.108 Uiso 1 calc R .
H29C H -0.9257(41) 0.0261(29) -0.9348(15) 0.108 Uiso 1 calc R .
C30 C -1.0151(6) -0.1356(6) -1.0196(10) 0.061(4) Uani 1 d . .
H30A H -1.0198(6) -0.1803(6) -1.0082(10) 0.073 Uiso 1 calc R .
H30B H -0.9692(6) -0.1280(6) -1.0507(10) 0.073 Uiso 1 calc R .
C3A C -1.0712(7) -0.1139(7) -1.0958(11) 0.077(4) Uani 1 d . .
H3AA H -1.1166(8) -0.1244(41) -1.0677(39) 0.115 Uiso 1 calc R .
H3AB H -1.0648(32) -0.1342(36) -1.1635(26) 0.115 Uiso 1 calc R .
H3AC H -1.0678(34) -0.0694(10) -1.1049(62) 0.115 Uiso 1 calc R .
C31 C -0.9416(3) -0.2271(4) -0.4468(6) 0.037(3) Uiso 0.50 d PGD 1
C32 C -0.9220(5) -0.2817(4) -0.5020(6) 0.050(3) Uiso 0.50 d PGD 1
C33 C -0.8485(5) -0.2871(4) -0.4968(7) 0.047(3) Uiso 0.50 d PGD 1
C34 C -0.8226(3) -0.2359(5) -0.4384(8) 0.050(4) Uiso 0.50 d PGD 1
C35 C -0.8801(5) -0.1989(3) -0.4075(6) 0.034(2) Uiso 0.50 d PGD 1
C36 C -1.0150(4) -0.2058(7) -0.4297(11) 0.050(4) Uiso 0.50 d PGD 1
H36A H -1.0164(14) -0.1609(7) -0.4299(125) 0.074 Uiso 0.50 calc PR 1
H36B H -1.0316(29) -0.2211(62) -0.3623(57) 0.074 Uiso 0.50 calc PR 1
H36C H -1.0443(15) -0.2216(61) -0.4858(69) 0.074 Uiso 0.50 calc PR 1
C37 C -0.9698(12) -0.3303(9) -0.5458(16) 0.066(6) Uiso 0.50 d PD 1
H37A H -0.9449(30) -0.3553(55) -0.5969(109) 0.099 Uiso 0.50 calc PR 1
H37B H -1.0092(51) -0.3105(9) -0.5799(129) 0.099 Uiso 0.50 calc PR 1
H37C H -0.9863(77) -0.3565(54) -0.4889(26) 0.099 Uiso 0.50 calc PR 1
C38 C -0.8058(12) -0.3422(7) -0.5309(17) 0.057(5) Uiso 0.50 d PD 1
H38A H -0.8215(62) -0.3562(51) -0.5996(65) 0.086 Uiso 0.50 calc PR 1
H38B H -0.8113(73) -0.3754(29) -0.4799(76) 0.086 Uiso 0.50 calc PR 1
H38C H -0.7572(16) -0.3305(22) -0.5350(134) 0.086 Uiso 0.50 calc PR 1
C39 C -0.7497(8) -0.2233(13) -0.4003(19) 0.078(7) Uiso 0.50 d PD 1
H39A H -0.7437(35) -0.1791(17) -0.3896(164) 0.117 Uiso 0.50 calc PR 1
H39B H -0.7166(8) -0.2377(91) -0.4526(80) 0.117 Uiso 0.50 calc PR 1
H39C H -0.7419(39) -0.2448(84) -0.3342(90) 0.117 Uiso 0.50 calc PR 1
C40 C -0.8766(14) -0.1405(8) -0.3410(10) 0.052(4) Uiso 0.50 d PD 1
H40A H -0.9066(14) -0.1089(8) -0.3727(10) 0.063 Uiso 0.50 calc PR 1
H40B H -0.8288(14) -0.1248(8) -0.3416(10) 0.063 Uiso 0.50 calc PR 1
C4A C -0.8993(22) -0.1510(23) -0.2264(16) 0.119(10) Uiso 0.50 d PD 1
H4A1 H -0.8917(150) -0.1135(48) -0.1860(59) 0.178 Uiso 0.50 calc PR 1
H4A2 H -0.8723(117) -0.1845(96) -0.1961(79) 0.178 Uiso 0.50 calc PR 1
H4A3 H -0.9483(47) -0.1618(146) -0.2246(26) 0.178 Uiso 0.50 calc PR 1
C31' C -0.9340(4) -0.2183(4) -0.4373(6) 0.037(3) Uiso 0.50 d PGD 2
C32' C -0.9331(5) -0.2739(4) -0.4971(7) 0.050(3) Uiso 0.50 d PGD 2
C33' C -0.8628(6) -0.2935(3) -0.5065(7) 0.047(3) Uiso 0.50 d PGD 2
C34' C -0.8204(3) -0.2500(5) -0.4525(7) 0.050(4) Uiso 0.50 d PGD 2
C35' C -0.8643(5) -0.2035(4) -0.4097(6) 0.034(2) Uiso 0.50 d PGD 2
C36' C -1.0017(5) -0.1911(7) -0.3979(10) 0.050(4) Uiso 0.50 d PGD 2
H36D H -1.0219(41) -0.2184(36) -0.3455(89) 0.074 Uiso 0.50 calc PR 2
H36E H -1.0337(29) -0.1865(67) -0.4566(24) 0.074 Uiso 0.50 calc PR 2
H36F H -0.9929(14) -0.1509(32) -0.3665(110) 0.074 Uiso 0.50 calc PR 2
C37' C -0.9962(10) -0.3101(11) -0.5332(17) 0.066(6) Uiso 0.50 d PD 2
H37D H -1.0087(63) -0.3402(63) -0.4797(70) 0.099 Uiso 0.50 calc PR 2
H37E H -0.9855(34) -0.3313(74) -0.5987(83) 0.099 Uiso 0.50 calc PR 2
H37F H -1.0348(31) -0.2819(15) -0.5444(150) 0.099 Uiso 0.50 calc PR 2
C38' C -0.8443(13) -0.3543(5) -0.5578(15) 0.057(5) Uiso 0.50 d PD 2
H38D H -0.8701(69) -0.3587(37) -0.6232(71) 0.086 Uiso 0.50 calc PR 2
H38E H -0.8561(84) -0.3880(6) -0.5106(59) 0.086 Uiso 0.50 calc PR 2
H38F H -0.7948(20) -0.3552(32) -0.5726(123) 0.086 Uiso 0.50 calc PR 2
C39' C -0.7436(6) -0.2557(14) -0.4352(20) 0.078(7) Uiso 0.50 d PD 2
H39D H -0.7350(6) -0.2749(94) -0.3673(79) 0.117 Uiso 0.50 calc PR 2
H39E H -0.7226(17) -0.2149(15) -0.4365(172) 0.117 Uiso 0.50 calc PR 2
H39F H -0.7234(18) -0.2810(84) -0.4906(100) 0.117 Uiso 0.50 calc PR 2
C40' C -0.8480(14) -0.1495(8) -0.3384(10) 0.052(4) Uiso 0.50 d PD 2
H40C H -0.8723(14) -0.1131(8) -0.3664(10) 0.063 Uiso 0.50 calc PR 2
H40D H -0.7981(14) -0.1411(8) -0.3436(10) 0.063 Uiso 0.50 calc PR 2
C4A' C -0.8663(23) -0.1550(23) -0.2215(16) 0.119(10) Uiso 0.50 d PD 2
H4A4 H -0.8629(149) -0.1146(33) -0.1884(51) 0.178 Uiso 0.50 calc PR 2
H4A5 H -0.8341(104) -0.1834(108) -0.1876(54) 0.178 Uiso 0.50 calc PR 2
H4A6 H -0.9134(64) -0.1706(135) -0.2143(16) 0.178 Uiso 0.50 calc PR 2
C100 . -0.68292 -0.11798 -0.83997 0.01 Uiso 0.0 calc . .
C200 . -1.02910 -0.07238 -0.83997 0.01 Uiso 0.0 calc . .
C300 . -0.88295 -0.24618 -0.45947 0.01 Uiso 0.0 calc . .
Ta4 Ta -0.37446(2) -0.11913(2) -0.82589(3) 0.03548(11) Uani 1 d . .
Cl7 Cl -0.4452(2) -0.0760(2) -0.6853(3) 0.0723(10) Uani 1 d . .
Cl8 Cl -0.2815(2) -0.0804(2) -0.7170(3) 0.0772(10) Uani 1 d . .
Cl9 Cl -0.4599(2) -0.20128(15) -0.8172(3) 0.0636(9) Uani 1 d . .
Cl10 Cl -0.2957(2) -0.20530(15) -0.8519(3) 0.0616(9) Uani 1 d . .
C41 C -0.4089(5) -0.1131(5) -1.0043(7) 0.035(2) Uani 1 d . .
C42 C -0.4449(5) -0.0668(5) -0.9459(7) 0.035(2) Uani 1 d . .
C43 C -0.3937(6) -0.0241(5) -0.9096(8) 0.043(3) Uani 1 d . .
C44 C -0.3272(6) -0.0436(5) -0.9485(9) 0.044(3) Uani 1 d . .
C45 C -0.3380(5) -0.0969(5) -1.0069(8) 0.033(2) Uani 1 d . .
C46 C -0.4403(6) -0.1652(5) -1.0674(10) 0.052(3) Uani 1 d . .
H46A H -0.4878(15) -0.1722(24) -1.0444(43) 0.078 Uiso 1 calc R .
H46B H -0.4133(25) -0.2026(10) -1.0567(49) 0.078 Uiso 1 calc R .
H46C H -0.4401(37) -0.1545(16) -1.1417(11) 0.078 Uiso 1 calc R .
C47 C -0.5218(6) -0.0612(6) -0.9291(10) 0.059(3) Uani 1 d . .
H47A H -0.5413(9) -0.0337(32) -0.9819(44) 0.089 Uiso 1 calc R .
H47B H -0.5307(6) -0.0446(38) -0.8593(28) 0.089 Uiso 1 calc R .
H47C H -0.5432(8) -0.1017(9) -0.9354(68) 0.089 Uiso 1 calc R .
C48 C -0.4062(7) 0.0363(5) -0.8519(9) 0.057(3) Uani 1 d . .
H48A H -0.4044(43) 0.0704(6) -0.9017(14) 0.086 Uiso 1 calc R .
H48B H -0.3707(25) 0.0420(19) -0.7984(45) 0.086 Uiso 1 calc R .
H48C H -0.4517(19) 0.0353(16) -0.8186(54) 0.086 Uiso 1 calc R .
C49 C -0.2605(7) -0.0075(7) -0.9372(10) 0.064(4) Uani 1 d . .
H49A H -0.2623(21) 0.0170(33) -0.8731(39) 0.096 Uiso 1 calc R .
H49B H -0.2549(25) 0.0196(31) -0.9976(37) 0.096 Uiso 1 calc R .
H49C H -0.2216(8) -0.0360(7) -0.9336(72) 0.096 Uiso 1 calc R .
C50 C -0.2822(6) -0.1290(5) -1.0677(8) 0.049(3) Uani 1 d . .
H50A H -0.2953(6) -0.1725(5) -1.0773(8) 0.058 Uiso 1 calc R .
H50B H -0.2390(6) -0.1279(5) -1.0268(8) 0.058 Uiso 1 calc R .
C5A C -0.2693(8) -0.1003(7) -1.1745(11) 0.079(4) Uani 1 d . .
H5AA H -0.2378(43) -0.1263(25) -1.2145(32) 0.118 Uiso 1 calc R .
H5AB H -0.2488(50) -0.0596(21) -1.1654(11) 0.118 Uiso 1 calc R .
H5AC H -0.3130(11) -0.0965(44) -1.2121(34) 0.118 Uiso 1 calc R .
C400 . -0.38254 -0.06890 -0.96303 0.01 Uiso 0.0 calc . .

loop_
_geom_bond_atom_site_label_1
_geom_bond_atom_site_label_2
_geom_bond_distance
_geom_bond_site_symmetry_2
_geom_bond_publ_flag
Ta1 C11 2.419(10) . yes
Ta1 C13 2.337(10) . yes
Ta1 C12 2.359(10) . yes
Ta1 C14 2.373(9) . yes
Ta1 C15 2.429(10) . yes
Ta1 Cl1 2.462(2) . yes
Ta1 Cl3 2.475(2) . yes
Ta1 Cl4 2.470(2) . yes
Ta1 Cl6 2.477(2) . yes
Ta1 C100 2.053 . yes
Ta1 Ta2 3.1668(8) . yes
Ta1 Ta3 3.1797(7) . yes
Ta2 C21 2.453(9) . yes
Ta2 C22 2.404(11) . yes
Ta2 C23 2.334(12) . yes
Ta2 C24 2.343(10) . yes
Ta2 C25 2.389(10) . yes
Ta2 Cl1 2.471(2) . yes
Ta2 Cl2 2.453(3) . yes
Ta2 Cl4 2.477(2) . yes
Ta2 Cl5 2.476(2) . yes
Ta2 Ta3 3.1684(7) . yes
Ta3 C31 2.399(6) . yes
Ta3 C32 2.429(8) . yes
Ta3 C33 2.401(8) . yes
Ta3 C34 2.353(8) . yes
Ta3 C35 2.352(7) . yes
Ta3 C31' 2.366(6) . yes
Ta3 C32' 2.427(8) . yes
Ta3 C33' 2.428(8) . yes
Ta3 C34' 2.368(8) . yes
Ta3 C35' 2.329(7) . yes
Ta3 Cl2 2.456(3) . yes
Ta3 Cl3 2.470(2) . yes
Ta3 Cl5 2.473(2) . yes
Ta3 Cl6 2.458(3) . yes
C11 C12 1.39(2) . ?
C11 C15 1.45(2) . ?
C11 C16 1.495(15) . ?
C12 C13 1.442(14) . ?
C12 C17 1.50(2) . ?
C13 C14 1.436(14) . ?
C13 C18 1.482(14) . ?
C14 C15 1.401(15) . ?
C14 C19 1.486(14) . ?
C15 C20 1.51(2) . ?
C16 H16A 0.97 . ?
C16 H16B 0.97 . ?
C16 H16C 0.97 . ?
C17 H17A 0.97 . ?
C17 H17B 0.97 . ?
C17 H17C 0.97 . ?
C18 H18A 0.97 . ?
C18 H18B 0.97 . ?
C18 H18C 0.97 . ?
C19 H19A 0.97 . ?
C19 H19B 0.97 . ?
C19 H19C 0.97 . ?
C20 C2A 1.52(2) . ?
C20 H20A 0.98 . ?
C20 H20B 0.98 . ?
C2A H2AA 0.97 . ?
C2A H2AB 0.97 . ?
C2A H2AC 0.97 . ?
C21 C25 1.44(2) . ?
C21 C22 1.45(2) . ?
C21 C26 1.49(2) . ?
C22 C23 1.37(2) . ?
C22 C27 1.51(2) . ?
C23 C24 1.42(2) . ?
C23 C28 1.53(2) . ?
C24 C25 1.39(2) . ?
C24 C29 1.53(2) . ?
C25 C30 1.49(2) . ?
C26 H26A 0.97 . ?
C26 H26B 0.97 . ?
C26 H26C 0.97 . ?
C27 H27A 0.97 . ?
C27 H27B 0.97 . ?
C27 H27C 0.97 . ?
C28 H28A 0.97 . ?
C28 H28B 0.97 . ?
C28 H28C 0.97 . ?
C29 H29A 0.97 . ?
C29 H29B 0.97 . ?
C29 H29C 0.97 . ?
C30 C3A 1.52(2) . ?
C30 H30A 0.98 . ?
C30 H30B 0.98 . ?
C3A H3AA 0.97 . ?
C3A H3AB 0.97 . ?
C3A H3AC 0.97 . ?
C31 C35 1.42 . ?
C31 C32 1.42 . ?
C31 C36 1.50 . ?
C32 C33 1.42 . ?
C32 C37 1.502(8) . ?
C33 C34 1.42 . ?
C33 C38 1.509(8) . ?
C34 C35 1.42 . ?
C34 C39 1.508(8) . ?
C35 C40 1.517(14) . ?
C36 H36A 0.97 . ?
C36 H36B 0.97 . ?
C36 H36C 0.97 . ?
C37 H37A 0.97 . ?
C37 H37B 0.97 . ?
C37 H37C 0.97 . ?
C38 H38A 0.97 . ?
C38 H38B 0.97 . ?
C38 H38C 0.97 . ?
C39 H39A 0.97 . ?
C39 H39B 0.97 . ?
C39 H39C 0.97 . ?
C40 C4A 1.533(10) . ?
C40 H40A 0.98 . ?
C40 H40B 0.98 . ?
C4A H4A1 0.97 . ?
C4A H4A2 0.97 . ?
C4A H4A3 0.9700(11) . ?
C31' C35' 1.42 . ?
C31' C32' 1.42 . ?
C31' C36' 1.51 . ?
C32' C33' 1.42 . ?
C32' C37' 1.514(8) . ?
C33' C34' 1.42 . ?
C33' C38' 1.508(8) . ?
C34' C35' 1.42 . ?
C34' C39' 1.498(8) . ?
C35' C40' 1.510(14) . ?
C36' H36D 0.97 . ?
C36' H36E 0.97 . ?
C36' H36F 0.97 . ?
C37' H37D 0.97 . ?
C37' H37E 0.97 . ?
C37' H37F 0.97 . ?
C38' H38D 0.97 . ?
C38' H38E 0.97 . ?
C38' H38F 0.97 . ?
C39' H39D 0.97 . ?
C39' H39E 0.97 . ?
C39' H39F 0.97 . ?
C40' C4A' 1.527(10) . ?
C40' H40C 0.98 . ?
C40' H40D 0.98 . ?
C4A' H4A4 0.97 . ?
C4A' H4A5 0.97 . ?
C4A' H4A6 0.97 . ?
Ta4 C41 2.359(9) . yes
Ta4 C42 2.329(10) . yes
Ta4 C43 2.340(10) . yes
Ta4 C44 2.429(11) . yes
Ta4 C45 2.445(9) . yes
Ta4 Cl7 2.427(3) . yes
Ta4 Cl8 2.407(3) . yes
Ta4 Cl9 2.421(3) . yes
Ta4 Cl10 2.421(3) . yes
Ta4 C400 2.054 . yes
C41 C45 1.407(13) . ?
C41 C42 1.423(14) . ?
C41 C46 1.507(14) . ?
C42 C43 1.427(15) . ?
C42 C47 1.499(15) . ?
C43 C44 1.43(2) . ?
C43 C48 1.514(14) . ?
C44 C45 1.384(15) . ?
C44 C49 1.51(2) . ?
C45 C50 1.492(14) . ?
C46 H46A 0.97 . ?
C46 H46B 0.97 . ?
C46 H46C 0.97 . ?
C47 H47A 0.97 . ?
C47 H47B 0.97 . ?
C47 H47C 0.97 . ?
C48 H48A 0.97 . ?
C48 H48B 0.97 . ?
C48 H48C 0.97 . ?
C49 H49A 0.97 . ?
C49 H49B 0.97 . ?
C49 H49C 0.97 . ?
C50 C5A 1.51(2) . ?
C50 H50A 0.98 . ?
C50 H50B 0.98 . ?
C5A H5AA 0.97 . ?
C5A H5AB 0.97 . ?
C5A H5AC 0.97 . ?
